data_1507142
loop_
_publ_author_name
'Mandai, Toshihiko'
'Masu, Hyuma'
'Imanari, Mamoru'
'Nishikawa, Keiko'

_publ_section_title
;
 Comparison between cycloalkyl- and n-alkyl-substituted imidazolium-based
 ionic liquids in physicochemical properties and reorientational dynamics.
;
_journal_issue 7
_journal_name_full 'The journal of physical chemistry. B'
_journal_page_first 2059
_journal_page_last 2064
_journal_paper_doi 10.1021/jp210273q
_journal_volume 116
_journal_year 2012
_chemical_formula_moiety 'C10 H19 N2, C7 H7 O3 S'
_chemical_formula_sum 'C17 H26 N2 O3 S'
_chemical_formula_weight 338.46
_chemical_name_systematic
; 
 ? 
;
_space_group_IT_number 14
_symmetry_cell_setting monoclinic
_symmetry_space_group_name_Hall '-P 2ybc'
_symmetry_space_group_name_H-M 'P 1 21/c 1'
_atom_sites_solution_hydrogens geom
_atom_sites_solution_primary direct
_atom_sites_solution_secondary difmap
_audit_creation_method SHELXL-97
_cell_angle_alpha 90.00
_cell_angle_beta 98.871(3)
_cell_angle_gamma 90.00
_cell_formula_units_Z 4
_cell_length_a 20.253(5)
_cell_length_b 9.527(2)
_cell_length_c 9.677(2)
_cell_measurement_reflns_used 3689
_cell_measurement_temperature 173
_cell_measurement_theta_max 27.82
_cell_measurement_theta_min 2.37
_cell_volume 1844.8(7)
_computing_cell_refinement 'APEX2 (Bruker AXS, 2006)'
_computing_data_collection 'APEX2 (Bruker AXS, 2006)'
_computing_data_reduction 'SAINT (Bruker AXS, 2004)'
_computing_molecular_graphics 'XSHEL (Bruker AXS,2002)'
_computing_publication_material 'XCIF (Bruker AXS, 2001)'
_computing_structure_refinement 'SHELXL-97 (Sheldrick, 1997)'
_computing_structure_solution 'SHELXS-97 (Sheldrick, 1997)'
_diffrn_ambient_temperature 173
_diffrn_detector_area_resol_mean 8.333
_diffrn_measured_fraction_theta_full 0.995
_diffrn_measured_fraction_theta_max 0.917
_diffrn_measurement_device_type 'Bruker APEXII CCD area detector'
_diffrn_measurement_method 'phi and omega scans'
_diffrn_radiation_monochromator graphite
_diffrn_radiation_source 'fine-focus sealed tube'
_diffrn_radiation_type MoK\a
_diffrn_radiation_wavelength 0.71073
_diffrn_reflns_av_R_equivalents 0.0183
_diffrn_reflns_av_sigmaI/netI 0.0233
_diffrn_reflns_limit_h_max 21
_diffrn_reflns_limit_h_min -25
_diffrn_reflns_limit_k_max 12
_diffrn_reflns_limit_k_min -12
_diffrn_reflns_limit_l_max 10
_diffrn_reflns_limit_l_min -12
_diffrn_reflns_number 9885
_diffrn_reflns_theta_full 25.00
_diffrn_reflns_theta_max 28.20
_diffrn_reflns_theta_min 2.04
_exptl_absorpt_coefficient_mu 0.191
_exptl_absorpt_correction_T_max 0.9275
_exptl_absorpt_correction_T_min 0.9275
_exptl_absorpt_correction_type empirical
_exptl_absorpt_process_details
;
SADABS Sheldrick 1996
;
_exptl_crystal_colour colorless
_exptl_crystal_density_diffrn 1.219
_exptl_crystal_density_method 'not measured'
_exptl_crystal_description prismatic
_exptl_crystal_F_000 728
_exptl_crystal_size_max 0.40
_exptl_crystal_size_mid 0.40
_exptl_crystal_size_min 0.40
_refine_diff_density_max 0.406
_refine_diff_density_min -0.304
_refine_diff_density_rms 0.111
_refine_ls_extinction_method none
_refine_ls_goodness_of_fit_ref 1.058
_refine_ls_hydrogen_treatment constr
_refine_ls_matrix_type full
_refine_ls_number_parameters 211
_refine_ls_number_reflns 4163
_refine_ls_number_restraints 0
_refine_ls_restrained_S_all 1.058
_refine_ls_R_factor_all 0.0575
_refine_ls_R_factor_gt 0.0413
_refine_ls_shift/su_max 0.016
_refine_ls_shift/su_mean 0.000
_refine_ls_structure_factor_coef Fsqd
_refine_ls_weighting_details 'calc w=1/[\s^2^(Fo^2^)+(0.0533P)^2^+0.5724P] where P=(Fo^2^+2Fc^2^)/3'
_refine_ls_weighting_scheme calc
_refine_ls_wR_factor_gt 0.1025
_refine_ls_wR_factor_ref 0.1113
_reflns_number_gt 3276
_reflns_number_total 4163
_reflns_threshold_expression >2sigma(I)
_cod_data_source_file jp210273q_si_002.cif
_cod_data_source_block N6OTs(a110830man1)
_cod_depositor_comments
;
The following automatic conversions were performed:

'_symmetry_cell_setting' value 'Monoclinic' changed to 'monoclinic'
according to /home/saulius/struct/CIF-dictionaries/cif_core.dic
dictionary named 'cif_core.dic' version 2.4.1 from 2010-06-29.

Automatic conversion script
Id: cif_fix_values 1715 2011-07-08 13:25:40Z adriana 
;
_cod_original_cell_volume 1844.7(8)
_cod_original_sg_symbol_H-M 'P2(1)/c  '
_cod_database_code 1507142

loop_
_symmetry_equiv_pos_as_xyz
'x, y, z'
'-x, y+1/2, -z+1/2'
'-x, -y, -z'
'x, -y-1/2, z-1/2'

loop_
_atom_site_label
_atom_site_type_symbol
_atom_site_fract_x
_atom_site_fract_y
_atom_site_fract_z
_atom_site_U_iso_or_equiv
_atom_site_adp_type
_atom_site_occupancy
_atom_site_symmetry_multiplicity
_atom_site_calc_flag
_atom_site_refinement_flags
C1 C 0.50859(11) 0.2069(2) 0.0474(2) 0.0595(6) Uani 1 1 d .
H1A H 0.4942 0.1116 0.0667 0.089 Uiso 1 1 calc R
H1B H 0.5510 0.2276 0.1073 0.089 Uiso 1 1 calc R
H1C H 0.5145 0.2140 -0.0510 0.089 Uiso 1 1 calc R
C2 C 0.39267(9) 0.28940(18) 0.04527(16) 0.0359(4) Uani 1 1 d .
H2 H 0.3711 0.2082 0.0030 0.043 Uiso 1 1 calc R
C3 C 0.46978(9) 0.43786(19) 0.13516(18) 0.0388(4) Uani 1 1 d .
H3 H 0.5123 0.4783 0.1672 0.047 Uiso 1 1 calc R
C4 C 0.41007(9) 0.49726(19) 0.13913(19) 0.0409(4) Uani 1 1 d .
H4 H 0.4022 0.5879 0.1743 0.049 Uiso 1 1 calc R
C5 C 0.29019(9) 0.4212(3) 0.06883(19) 0.0534(5) Uani 1 1 d .
H5A H 0.2683 0.3620 -0.0091 0.064 Uiso 1 1 calc R
H5B H 0.2791 0.5203 0.0447 0.064 Uiso 1 1 calc R
C6 C 0.26252(8) 0.38367(19) 0.19989(16) 0.0341(4) Uani 1 1 d .
H6A H 0.2839 0.4431 0.2782 0.041 Uiso 1 1 calc R
H6B H 0.2731 0.2844 0.2244 0.041 Uiso 1 1 calc R
C7 C 0.18745(9) 0.4048(2) 0.17967(18) 0.0441(4) Uani 1 1 d .
H7A H 0.1776 0.5047 0.1571 0.053 Uiso 1 1 calc R
H7B H 0.1669 0.3482 0.0985 0.053 Uiso 1 1 calc R
C8 C 0.15515(8) 0.3651(2) 0.30500(18) 0.0409(4) Uani 1 1 d .
H8A H 0.1648 0.2651 0.3276 0.049 Uiso 1 1 calc R
H8B H 0.1756 0.4216 0.3864 0.049 Uiso 1 1 calc R
C9 C 0.08042(10) 0.3871(3) 0.2832(2) 0.0596(6) Uani 1 1 d .
H9A H 0.0710 0.4876 0.2629 0.071 Uiso 1 1 calc R
H9B H 0.0602 0.3326 0.2003 0.071 Uiso 1 1 calc R
C10 C 0.04745(12) 0.3445(3) 0.4061(3) 0.0772(8) Uani 1 1 d .
H10A H 0.0557 0.2446 0.4259 0.116 Uiso 1 1 calc R
H10B H -0.0008 0.3612 0.3841 0.116 Uiso 1 1 calc R
H10C H 0.0660 0.4001 0.4882 0.116 Uiso 1 1 calc R
C11 C 0.09667(10) 0.7005(3) 0.9283(2) 0.0606(6) Uani 1 1 d .
H11A H 0.1112 0.7464 1.0185 0.091 Uiso 1 1 calc R
H11B H 0.0727 0.6138 0.9431 0.091 Uiso 1 1 calc R
H11C H 0.0670 0.7636 0.8674 0.091 Uiso 1 1 calc R
C12 C 0.15707(8) 0.6659(2) 0.86010(18) 0.0399(4) Uani 1 1 d .
C13 C 0.15700(9) 0.5513(2) 0.77137(19) 0.0405(4) Uani 1 1 d .
H13 H 0.1181 0.4946 0.7519 0.049 Uiso 1 1 calc R
C14 C 0.21258(8) 0.51830(18) 0.71089(17) 0.0350(4) Uani 1 1 d .
H14 H 0.2115 0.4398 0.6500 0.042 Uiso 1 1 calc R
C15 C 0.26984(8) 0.59967(16) 0.73897(15) 0.0290(3) Uani 1 1 d .
C16 C 0.27033(8) 0.71533(17) 0.82623(16) 0.0338(4) Uani 1 1 d .
H16 H 0.3091 0.7726 0.8450 0.041 Uiso 1 1 calc R
C17 C 0.21422(9) 0.74718(19) 0.88592(18) 0.0392(4) Uani 1 1 d .
H17 H 0.2150 0.8264 0.9458 0.047 Uiso 1 1 calc R
N1 N 0.45780(7) 0.30763(14) 0.07608(14) 0.0343(3) Uani 1 1 d .
N2 N 0.36253(7) 0.40258(16) 0.08292(13) 0.0350(3) Uani 1 1 d .
O1 O 0.37616(6) 0.44542(13) 0.76292(12) 0.0383(3) Uani 1 1 d .
O2 O 0.31918(7) 0.49736(14) 0.53075(12) 0.0475(3) Uani 1 1 d .
O3 O 0.38187(7) 0.67899(14) 0.66967(15) 0.0544(4) Uani 1 1 d .
S1 S 0.34287(2) 0.55177(4) 0.66954(4) 0.03174(12) Uani 1 1 d .

loop_
_atom_site_aniso_label
_atom_site_aniso_U_11
_atom_site_aniso_U_22
_atom_site_aniso_U_33
_atom_site_aniso_U_23
_atom_site_aniso_U_13
_atom_site_aniso_U_12
C1 0.0693(14) 0.0486(12) 0.0642(13) -0.0033(10) 0.0218(11) 0.0231(11)
C2 0.0470(10) 0.0310(9) 0.0297(8) 0.0035(7) 0.0063(7) -0.0083(7)
C3 0.0394(9) 0.0367(9) 0.0414(9) -0.0043(7) 0.0096(7) -0.0071(7)
C4 0.0462(10) 0.0326(9) 0.0455(10) -0.0059(8) 0.0121(8) -0.0005(8)
C5 0.0350(9) 0.0885(16) 0.0362(10) 0.0181(10) 0.0037(7) 0.0055(10)
C6 0.0327(8) 0.0395(9) 0.0293(8) 0.0007(7) 0.0028(6) -0.0006(7)
C7 0.0348(9) 0.0620(12) 0.0347(9) 0.0017(8) 0.0028(7) 0.0024(8)
C8 0.0385(9) 0.0470(11) 0.0378(9) -0.0027(8) 0.0077(7) -0.0002(8)
C9 0.0404(10) 0.0915(17) 0.0483(11) 0.0000(11) 0.0116(9) 0.0075(11)
C10 0.0497(12) 0.121(2) 0.0670(15) 0.0034(15) 0.0265(11) 0.0051(14)
C11 0.0398(10) 0.0794(16) 0.0640(13) -0.0032(12) 0.0124(9) 0.0120(11)
C12 0.0338(9) 0.0477(11) 0.0372(9) 0.0031(8) 0.0024(7) 0.0085(8)
C13 0.0338(8) 0.0446(10) 0.0408(9) 0.0030(8) -0.0014(7) -0.0051(8)
C14 0.0425(9) 0.0310(9) 0.0296(8) -0.0032(6) -0.0003(7) -0.0038(7)
C15 0.0373(8) 0.0254(8) 0.0241(7) 0.0023(6) 0.0038(6) 0.0004(6)
C16 0.0383(9) 0.0290(8) 0.0335(8) -0.0030(7) 0.0037(7) -0.0026(7)
C17 0.0435(9) 0.0371(9) 0.0361(9) -0.0085(7) 0.0041(7) 0.0059(8)
N1 0.0425(8) 0.0287(7) 0.0333(7) 0.0024(6) 0.0112(6) 0.0024(6)
N2 0.0350(7) 0.0425(8) 0.0279(7) 0.0063(6) 0.0059(5) -0.0014(6)
O1 0.0386(6) 0.0421(7) 0.0333(6) 0.0069(5) 0.0028(5) 0.0047(5)
O2 0.0630(8) 0.0507(8) 0.0273(6) -0.0038(6) 0.0020(5) 0.0226(7)
O3 0.0619(9) 0.0357(7) 0.0747(9) 0.0000(7) 0.0393(7) -0.0097(6)
S1 0.0413(2) 0.0273(2) 0.0280(2) 0.00182(15) 0.00969(16) 0.00111(16)

loop_
_atom_type_symbol
_atom_type_description
_atom_type_scat_dispersion_real
_atom_type_scat_dispersion_imag
_atom_type_scat_source
C C 0.0033 0.0016 'International Tables Vol C Tables 4.2.6.8 and 6.1.1.4'
H H 0.0000 0.0000 'International Tables Vol C Tables 4.2.6.8 and 6.1.1.4'
N N 0.0061 0.0033 'International Tables Vol C Tables 4.2.6.8 and 6.1.1.4'
O O 0.0106 0.0060 'International Tables Vol C Tables 4.2.6.8 and 6.1.1.4'
S S 0.1246 0.1234 'International Tables Vol C Tables 4.2.6.8 and 6.1.1.4'

loop_
_geom_angle_atom_site_label_1
_geom_angle_atom_site_label_2
_geom_angle_atom_site_label_3
_geom_angle
N1 C1 H1A 109.5
N1 C1 H1B 109.5
H1A C1 H1B 109.5
N1 C1 H1C 109.5
H1A C1 H1C 109.5
H1B C1 H1C 109.5
N2 C2 N1 108.64(15)
N2 C2 H2 125.7
N1 C2 H2 125.7
C4 C3 N1 106.93(15)
C4 C3 H3 126.5
N1 C3 H3 126.5
C3 C4 N2 107.01(16)
C3 C4 H4 126.5
N2 C4 H4 126.5
N2 C5 C6 112.97(14)
N2 C5 H5A 109.0
C6 C5 H5A 109.0
N2 C5 H5B 109.0
C6 C5 H5B 109.0
H5A C5 H5B 107.8
C5 C6 C7 110.82(14)
C5 C6 H6A 109.5
C7 C6 H6A 109.5
C5 C6 H6B 109.5
C7 C6 H6B 109.5
H6A C6 H6B 108.1
C8 C7 C6 114.37(14)
C8 C7 H7A 108.7
C6 C7 H7A 108.7
C8 C7 H7B 108.7
C6 C7 H7B 108.7
H7A C7 H7B 107.6
C9 C8 C7 113.69(15)
C9 C8 H8A 108.8
C7 C8 H8A 108.8
C9 C8 H8B 108.8
C7 C8 H8B 108.8
H8A C8 H8B 107.7
C10 C9 C8 114.17(18)
C10 C9 H9A 108.7
C8 C9 H9A 108.7
C10 C9 H9B 108.7
C8 C9 H9B 108.7
H9A C9 H9B 107.6
C9 C10 H10A 109.5
C9 C10 H10B 109.5
H10A C10 H10B 109.5
C9 C10 H10C 109.5
H10A C10 H10C 109.5
H10B C10 H10C 109.5
C12 C11 H11A 109.5
C12 C11 H11B 109.5
H11A C11 H11B 109.5
C12 C11 H11C 109.5
H11A C11 H11C 109.5
H11B C11 H11C 109.5
C17 C12 C13 118.22(16)
C17 C12 C11 120.66(18)
C13 C12 C11 121.11(17)
C14 C13 C12 121.13(16)
C14 C13 H13 119.4
C12 C13 H13 119.4
C13 C14 C15 120.06(16)
C13 C14 H14 120.0
C15 C14 H14 120.0
C14 C15 C16 119.38(15)
C14 C15 S1 120.16(12)
C16 C15 S1 120.41(12)
C17 C16 C15 119.90(15)
C17 C16 H16 120.1
C15 C16 H16 120.1
C12 C17 C16 121.30(16)
C12 C17 H17 119.3
C16 C17 H17 119.3
C2 N1 C3 108.66(14)
C2 N1 C1 125.33(16)
C3 N1 C1 125.98(16)
C2 N2 C4 108.76(14)
C2 N2 C5 125.05(16)
C4 N2 C5 126.18(17)
O3 S1 O2 113.76(9)
O3 S1 O1 112.52(8)
O2 S1 O1 112.47(8)
O3 S1 C15 105.71(8)
O2 S1 C15 105.44(8)
O1 S1 C15 106.12(7)

loop_
_geom_bond_atom_site_label_1
_geom_bond_atom_site_label_2
_geom_bond_distance
C1 N1 1.465(2)
C1 H1A 0.9800
C1 H1B 0.9800
C1 H1C 0.9800
C2 N2 1.318(2)
C2 N1 1.318(2)
C2 H2 0.9500
C3 C4 1.341(3)
C3 N1 1.372(2)
C3 H3 0.9500
C4 N2 1.369(2)
C4 H4 0.9500
C5 N2 1.461(2)
C5 C6 1.507(2)
C5 H5A 0.9900
C5 H5B 0.9900
C6 C7 1.516(2)
C6 H6A 0.9900
C6 H6B 0.9900
C7 C8 1.512(2)
C7 H7A 0.9900
C7 H7B 0.9900
C8 C9 1.510(3)
C8 H8A 0.9900
C8 H8B 0.9900
C9 C10 1.506(3)
C9 H9A 0.9900
C9 H9B 0.9900
C10 H10A 0.9800
C10 H10B 0.9800
C10 H10C 0.9800
C11 C12 1.513(2)
C11 H11A 0.9800
C11 H11B 0.9800
C11 H11C 0.9800
C12 C17 1.383(3)
C12 C13 1.389(3)
C13 C14 1.383(3)
C13 H13 0.9500
C14 C15 1.387(2)
C14 H14 0.9500
C15 C16 1.387(2)
C15 S1 1.7758(16)
C16 C17 1.385(2)
C16 H16 0.9500
C17 H17 0.9500
O1 S1 1.4525(12)
O2 S1 1.4505(12)
O3 S1 1.4464(13)

loop_
_cod_related_entry_id
_cod_related_entry_database
_cod_related_entry_code
1 ChemSpider 30651783
